data_2208133
loop_
_publ_author_name
'Gui-Ling Zhang'
'Yan-Tuan Li'
'Zhi-Yong Wu'

_publ_section_title
;
 Tris(ethyldithiocarbamato-\k^2^<i>S</i>,<i>S</i>')cobalt(III)
;
_journal_coeditor_code NG6274
_journal_issue 2
_journal_name_full 'Acta Crystallographica Section E'
_journal_page_first m350
_journal_page_last m351
_journal_paper_doi 10.1107/S1600536806002108
_journal_volume 62
_journal_year 2006
_chemical_formula_iupac '[Co (C3 H6 N1 S2)3]'
_chemical_formula_moiety 'C9 H18 Co N3 S6'
_chemical_formula_sum 'C9 H18 Co N3 S6'
_chemical_formula_weight 419.55
_chemical_name_systematic
;
Tris(ethyldithiocarbamato-\k^2^S,S')cobalt(III)
;
_space_group_IT_number 148
_symmetry_cell_setting trigonal
_symmetry_space_group_name_Hall '-R 3'
_symmetry_space_group_name_H-M 'R -3 :H'
_atom_sites_solution_hydrogens geom
_atom_sites_solution_primary direct
_atom_sites_solution_secondary difmap
_cell_angle_alpha 90.00
_cell_angle_beta 90.00
_cell_angle_gamma 120.00
_cell_formula_units_Z 6
_cell_length_a 14.891(2)
_cell_length_b 14.891
_cell_length_c 13.296(3)
_cell_measurement_reflns_used 1029
_cell_measurement_temperature 293(2)
_cell_measurement_theta_max 25.2
_cell_measurement_theta_min 2.2
_cell_volume 2553.3(7)
_computing_cell_refinement 'SAINT (Bruker, 2002)'
_computing_data_collection 'SMART (Bruker, 2002)'
_computing_data_reduction SAINT
_computing_molecular_graphics 'ORTEP-3 for windows (Farrugia, 1997)'
_computing_publication_material 'WinGX (Farrugia, 1999)'
_computing_structure_refinement 'SHELXL97 (Sheldrick, 1997)'
_computing_structure_solution 'SHELXS97 (Sheldrick, 1997)'
_diffrn_ambient_temperature 293(2)
_diffrn_measured_fraction_theta_full 0.998
_diffrn_measured_fraction_theta_max 0.998
_diffrn_measurement_device_type 'Bruker APEX area-detector'
_diffrn_measurement_method '\f and \w'
_diffrn_radiation_monochromator graphite
_diffrn_radiation_source 'fine-focus sealed tube'
_diffrn_radiation_type MoK\a
_diffrn_radiation_wavelength 0.71073
_diffrn_reflns_av_R_equivalents 0.0498
_diffrn_reflns_av_sigmaI/netI 0.0419
_diffrn_reflns_limit_h_max 17
_diffrn_reflns_limit_h_min -17
_diffrn_reflns_limit_k_max 17
_diffrn_reflns_limit_k_min -15
_diffrn_reflns_limit_l_max 15
_diffrn_reflns_limit_l_min -15
_diffrn_reflns_number 4247
_diffrn_reflns_theta_full 25.22
_diffrn_reflns_theta_max 25.22
_diffrn_reflns_theta_min 2.20
_diffrn_standards_decay_% 0
_diffrn_standards_interval_time 0
_diffrn_standards_number 0
_exptl_absorpt_coefficient_mu 1.733
_exptl_absorpt_correction_T_max 0.7934
_exptl_absorpt_correction_T_min 0.5093
_exptl_absorpt_correction_type multi-scan
_exptl_absorpt_process_details '(SADABS; Bruker, 2002)'
_exptl_crystal_colour brown
_exptl_crystal_density_diffrn 1.637
_exptl_crystal_density_method 'not measured'
_exptl_crystal_description clubbed
_exptl_crystal_F_000 1296
_exptl_crystal_size_max 0.45
_exptl_crystal_size_mid 0.18
_exptl_crystal_size_min 0.14
_refine_diff_density_max 1.167
_refine_diff_density_min -0.981
_refine_ls_extinction_method none
_refine_ls_goodness_of_fit_ref 1.204
_refine_ls_hydrogen_treatment constr
_refine_ls_matrix_type full
_refine_ls_number_parameters 59
_refine_ls_number_reflns 1029
_refine_ls_number_restraints 0
_refine_ls_restrained_S_all 1.204
_refine_ls_R_factor_all 0.0687
_refine_ls_R_factor_gt 0.0529
_refine_ls_shift/su_max 0.000
_refine_ls_shift/su_mean 0.000
_refine_ls_structure_factor_coef Fsqd
_refine_ls_weighting_details 'calc w=1/[\s^2^(Fo^2^)+(0.1154P)^2^+3.3736P] where P = (Fo^2^+2Fc^2^)/3'
_refine_ls_weighting_scheme calc
_refine_ls_wR_factor_gt 0.1509
_refine_ls_wR_factor_ref 0.1885
_reflns_number_gt 840
_reflns_number_total 1029
_reflns_threshold_expression I>2\s(I)
_cod_data_source_file ng6274.cif
_cod_data_source_block I
_cod_depositor_comments
;
The following automatic conversions were performed:
'_symmetry_cell_setting' value 'Trigonal' changed to 'trigonal' according
to '/home/saulius/struct/CIF-dictionaries/cif_core.dic' dictionary named
'cif_core.dic' version 2.4.1 from 2010-06-29.

Automatic conversion script
Id: cif_fix_enum 1527 2010-12-29 10:47:43Z saulius 

The following automatic conversions were performed:

'_symmetry_cell_setting' value 'Trigonal' changed to 'trigonal'
according to /home/saulius/struct/CIF-dictionaries/cif_core.dic
dictionary named 'cif_core.dic' version 2.4.1 from 2010-06-29.

Automatic conversion script
Id: cif_fix_values 1715 2011-07-08 13:25:40Z adriana 
;
_cod_original_cell_volume 2553.5(6)
_cod_original_sg_symbol_H-M 'R -3'
_cod_database_code 2208133
_cod_database_fobs_code 2208133

loop_
_symmetry_equiv_pos_as_xyz
'x, y, z'
'-y, x-y, z'
'-x+y, -x, z'
'x+2/3, y+1/3, z+1/3'
'-y+2/3, x-y+1/3, z+1/3'
'-x+y+2/3, -x+1/3, z+1/3'
'x+1/3, y+2/3, z+2/3'
'-y+1/3, x-y+2/3, z+2/3'
'-x+y+1/3, -x+2/3, z+2/3'
'-x, -y, -z'
'y, -x+y, -z'
'x-y, x, -z'
'-x+2/3, -y+1/3, -z+1/3'
'y+2/3, -x+y+1/3, -z+1/3'
'x-y+2/3, x+1/3, -z+1/3'
'-x+1/3, -y+2/3, -z+2/3'
'y+1/3, -x+y+2/3, -z+2/3'
'x-y+1/3, x+2/3, -z+2/3'

loop_
_atom_site_label
_atom_site_fract_x
_atom_site_fract_y
_atom_site_fract_z
_atom_site_U_iso_or_equiv
_atom_site_adp_type
_atom_site_calc_flag
_atom_site_refinement_flags
_atom_site_occupancy
_atom_site_type_symbol
Co1 0.6667 0.3333 0.62677(8) 0.0277(5) Uani d S 1 Co
S1 0.74980(10) 0.48221(10) 0.71836(10) 0.0334(5) Uani d . 1 S
S2 0.81297(10) 0.43440(10) 0.53544(10) 0.0347(5) Uani d . 1 S
N1 0.9258(3) 0.6140(3) 0.6354(3) 0.0251(9) Uani d . 1 N
H1 0.9367 0.6513 0.6883 0.030 Uiso calc R 1 H
C1 0.8413(4) 0.5222(4) 0.6277(4) 0.0315(12) Uani d . 1 C
C2 1.0012(5) 0.6517(5) 0.5521(4) 0.0497(16) Uani d . 1 C
H2A 0.9762 0.6762 0.4972 0.060 Uiso calc R 1 H
H2B 1.0116 0.5963 0.5273 0.060 Uiso calc R 1 H
C3 1.1008(5) 0.7386(5) 0.5930(7) 0.0620(19) Uani d . 1 C
H3A 1.0888 0.7914 0.6202 0.093 Uiso calc R 1 H
H3B 1.1511 0.7676 0.5398 0.093 Uiso calc R 1 H
H3C 1.1265 0.7126 0.6450 0.093 Uiso calc R 1 H

loop_
_atom_site_aniso_label
_atom_site_aniso_U_11
_atom_site_aniso_U_22
_atom_site_aniso_U_33
_atom_site_aniso_U_12
_atom_site_aniso_U_13
_atom_site_aniso_U_23
Co1 0.0243(5) 0.0243(5) 0.0345(8) 0.0121(3) 0.000 0.000
S1 0.0305(8) 0.0281(8) 0.0399(9) 0.0134(6) 0.0053(5) -0.0016(5)
S2 0.0306(8) 0.0317(8) 0.0404(9) 0.0145(6) 0.0047(6) -0.0024(5)
N1 0.020(2) 0.0159(19) 0.029(2) 0.0015(16) 0.0071(16) -0.0043(16)
C1 0.028(3) 0.031(3) 0.041(3) 0.019(2) 0.000(2) 0.004(2)
C2 0.034(3) 0.047(4) 0.057(4) 0.012(3) 0.020(3) 0.005(3)
C3 0.035(3) 0.044(4) 0.093(5) 0.009(3) 0.012(3) -0.002(4)

loop_
_atom_type_symbol
_atom_type_description
_atom_type_scat_dispersion_real
_atom_type_scat_dispersion_imag
_atom_type_scat_source
C C 0.0033 0.0016 'International Tables Vol C Tables 4.2.6.8 and 6.1.1.4'
H H 0.0000 0.0000 'International Tables Vol C Tables 4.2.6.8 and 6.1.1.4'
N N 0.0061 0.0033 'International Tables Vol C Tables 4.2.6.8 and 6.1.1.4'
Co Co 0.3494 0.9721 'International Tables Vol C Tables 4.2.6.8 and 6.1.1.4'
S S 0.1246 0.1234 'International Tables Vol C Tables 4.2.6.8 and 6.1.1.4'

loop_
_geom_angle_atom_site_label_1
_geom_angle_atom_site_label_2
_geom_angle_atom_site_label_3
_geom_angle_site_symmetry_1
_geom_angle_site_symmetry_3
_geom_angle
_geom_angle_publ_flag
S1 Co1 S1 . 2_655 94.07(5) y
S1 Co1 S2 . . 76.56(5) y
S1 Co1 S2 . 2_655 96.60(5) y
S1 Co1 S2 . 3_665 166.24(5) y
S2 Co1 S2 . 2_655 94.31(6) y
S1 Co1 S1 3_665 . 94.07(5) ?
S1 Co1 S1 3_665 2_655 94.07(5) ?
S1 Co1 S2 3_665 3_665 76.56(5) ?
S1 Co1 S2 2_655 3_665 96.60(5) ?
S1 Co1 S2 3_665 . 96.60(5) ?
S1 Co1 S2 2_655 . 166.24(5) ?
S2 Co1 S2 3_665 . 94.31(6) ?
S1 Co1 S2 3_665 2_655 166.24(5) ?
S1 Co1 S2 2_655 2_655 76.56(5) ?
S2 Co1 S2 3_665 2_655 94.31(6) ?
C1 S1 Co1 . . 84.94(18) y
C1 S2 Co1 . . 84.85(19) y
C1 N1 C2 . . 119.1(4) ?
C1 N1 H1 . . 120.4 ?
C2 N1 H1 . . 120.4 ?
N1 C1 S2 . . 126.8(4) ?
N1 C1 S1 . . 119.6(4) ?
S2 C1 S1 . . 113.6(3) ?
N1 C2 C3 . . 107.0(5) ?
N1 C2 H2A . . 110.3 ?
C3 C2 H2A . . 110.3 ?
N1 C2 H2B . . 110.3 ?
C3 C2 H2B . . 110.3 ?
H2A C2 H2B . . 108.6 ?
C2 C3 H3A . . 109.5 ?
C2 C3 H3B . . 109.5 ?
H3A C3 H3B . . 109.5 ?
C2 C3 H3C . . 109.5 ?
H3A C3 H3C . . 109.5 ?
H3B C3 H3C . . 109.5 ?

loop_
_geom_bond_atom_site_label_1
_geom_bond_atom_site_label_2
_geom_bond_site_symmetry_2
_geom_bond_distance
_geom_bond_publ_flag
Co1 S1 3_665 2.2773(14) ?
Co1 S1 . 2.2773(14) y
Co1 S1 2_655 2.2773(14) ?
Co1 S2 3_665 2.2820(14) ?
Co1 S2 . 2.2820(14) y
Co1 S2 2_655 2.2820(14) ?
S1 C1 . 1.689(5) y
S2 C1 . 1.686(5) y
N1 C1 . 1.320(7) y
N1 C2 . 1.473(6) y
N1 H1 . 0.8600 ?
C2 C3 . 1.501(9) y
C2 H2A . 0.9700 ?
C2 H2B . 0.9700 ?
C3 H3A . 0.9600 ?
C3 H3B . 0.9600 ?
C3 H3C . 0.9600 ?

loop_
_geom_torsion_atom_site_label_1
_geom_torsion_atom_site_label_2
_geom_torsion_atom_site_label_3
_geom_torsion_atom_site_label_4
_geom_torsion_site_symmetry_1
_geom_torsion
_geom_torsion_publ_flag
S1 Co1 S1 C1 3_665 95.15(18) ?
S1 Co1 S1 C1 2_655 -170.46(17) ?
S2 Co1 S1 C1 3_665 48.7(3) ?
S2 Co1 S1 C1 . -0.67(17) ?
S2 Co1 S1 C1 2_655 -93.54(17) ?
S1 Co1 S2 C1 3_665 -91.96(17) ?
S1 Co1 S2 C1 . 0.67(17) ?
S1 Co1 S2 C1 2_655 48.7(3) ?
S2 Co1 S2 C1 3_665 -168.90(17) ?
S2 Co1 S2 C1 2_655 96.43(18) ?
C2 N1 C1 S2 . 6.3(7) y
C2 N1 C1 S1 . -175.2(4) y
Co1 S2 C1 N1 . 177.6(5) ?
Co1 S2 C1 S1 . -1.0(2) ?
Co1 S1 C1 N1 . -177.7(4) ?
Co1 S1 C1 S2 . 1.0(2) ?
C1 N1 C2 C3 . -162.9(5) y
